data_7120271
loop_
_publ_author_name
'Hartlieb, Karel J.'
'Peters, Aaron William'
'Wang, Timothy C.'
'Deria, Pravas'
'Farha, Omar'
'Hupp, J. T.'
'Stoddart, J. Fraser'

_publ_section_title
;
 Functionalised cyclodextrin-based metal-organic frameworks
;
_journal_name_full 'Chem. Commun.'
_journal_paper_doi 10.1039/C7CC03345A
_journal_year 2017
_chemical_absolute_configuration ad
_chemical_formula_moiety 'C48 H81 N O39 Rb2'
_chemical_formula_sum 'C48 H81 N O39 Rb2'
_chemical_formula_weight 1467.07
_chemical_name_systematic
;
 ?
;
_space_group_crystal_system cubic
_space_group_IT_number 211
_space_group_name_Hall 'I 4 2 3'
_space_group_name_H-M_alt 'I 4 3 2'
_symmetry_space_group_name_Hall 'I 4 2 3'
_symmetry_space_group_name_H-M 'I 4 3 2'
_atom_sites_solution_hydrogens geom
_atom_sites_solution_primary dual
_audit_creation_date 2015-04-02
_audit_creation_method
;
Olex2 1.2
(compiled 2015.01.26 svn.r3150 for OlexSys, GUI svn.r4998)
;
_audit_update_record
;
2017-01-05 deposited with the CCDC.
2017-06-13 downloaded from the CCDC.
;
_cell_angle_alpha 90
_cell_angle_beta 90
_cell_angle_gamma 90
_cell_formula_units_Z 12
_cell_length_a 31.0197(11)
_cell_length_b 31.0197(11)
_cell_length_c 31.0197(11)
_cell_measurement_reflns_used 9785
_cell_measurement_temperature 100(2)
_cell_measurement_theta_max 55.742
_cell_measurement_theta_min 2.849
_cell_volume 29847.8(18)
_computing_cell_refinement 'SAINT v8.34A (Bruker, 2013)'
_computing_data_collection 'APEX2 V2.1-4 (Bruker, 2007)'
_computing_data_reduction 'SAINT v8.34A (Bruker, 2013)'
_computing_molecular_graphics 'Olex2 (Dolomanov et al., 2009)'
_computing_publication_material 'Olex2 (Dolomanov et al., 2009)'
_computing_structure_refinement 'XL (Sheldrick, 2008)'
_computing_structure_solution 'XM (Sheldrick, 2008)'
_diffrn_ambient_temperature 100.0
_diffrn_detector_area_resol_mean 8
_diffrn_measured_fraction_theta_full 1.000
_diffrn_measured_fraction_theta_max 0.998
_diffrn_measurement_device_type 'Bruker Kappa APEX CCD area detector'
_diffrn_measurement_method '\w and \f scans'
_diffrn_radiation_monochromator 'MX optics'
_diffrn_radiation_type CuK\a
_diffrn_radiation_wavelength 1.54178
_diffrn_reflns_av_R_equivalents 0.0546
_diffrn_reflns_av_unetI/netI 0.0130
_diffrn_reflns_Laue_measured_fraction_full 1.000
_diffrn_reflns_Laue_measured_fraction_max 0.998
_diffrn_reflns_limit_h_max 37
_diffrn_reflns_limit_h_min -36
_diffrn_reflns_limit_k_max 36
_diffrn_reflns_limit_k_min -28
_diffrn_reflns_limit_l_max 37
_diffrn_reflns_limit_l_min -37
_diffrn_reflns_number 228205
_diffrn_reflns_point_group_measured_fraction_full 1.000
_diffrn_reflns_point_group_measured_fraction_max 0.998
_diffrn_reflns_theta_full 67.679
_diffrn_reflns_theta_max 68.310
_diffrn_reflns_theta_min 2.014
_diffrn_source microsource
_exptl_absorpt_coefficient_mu 1.849
_exptl_absorpt_correction_T_max 0.6463
_exptl_absorpt_correction_T_min 0.5572
_exptl_absorpt_correction_type multi-scan
_exptl_absorpt_process_details
;
SADABS-2014/5 (Bruker,2014/5) was used for absorption correction.
wR2(int) was 0.0964 before and 0.0727 after correction.
The Ratio of minimum to maximum transmission is 0.8621.
The \l/2 correction factor is 0.00150.
;
_exptl_crystal_colour colourless
_exptl_crystal_colour_primary colourless
_exptl_crystal_density_diffrn 0.979
_exptl_crystal_description block
_exptl_crystal_F_000 9144
_exptl_crystal_size_max 0.164
_exptl_crystal_size_mid 0.142
_exptl_crystal_size_min 0.114
_refine_diff_density_max 0.455
_refine_diff_density_min -0.319
_refine_diff_density_rms 0.069
_refine_ls_abs_structure_details
;
 Flack x determined using 1717 quotients [(I+)-(I-)]/[(I+)+(I-)]
 (Parsons, Flack and Wagner, Acta Cryst. B69 (2013) 249-259).
;
_refine_ls_abs_structure_Flack 0.017(10)
_refine_ls_extinction_method none
_refine_ls_goodness_of_fit_ref 1.082
_refine_ls_hydrogen_treatment constr
_refine_ls_matrix_type full
_refine_ls_number_parameters 218
_refine_ls_number_reflns 4595
_refine_ls_number_restraints 216
_refine_ls_restrained_S_all 1.088
_refine_ls_R_factor_all 0.0637
_refine_ls_R_factor_gt 0.0586
_refine_ls_shift/su_max 0.002
_refine_ls_shift/su_mean 0.000
_refine_ls_structure_factor_coef Fsqd
_refine_ls_weighting_details 'w=1/[\s^2^(Fo^2^)+(0.1390P)^2^+15.6520P] where P=(Fo^2^+2Fc^2^)/3'
_refine_ls_weighting_scheme calc
_refine_ls_wR_factor_gt 0.1967
_refine_ls_wR_factor_ref 0.2040
_reflns_Friedel_coverage 0.746
_reflns_Friedel_fraction_full 0.999
_reflns_Friedel_fraction_max 0.997
_reflns_number_gt 4097
_reflns_number_total 4595
_reflns_threshold_expression 'I > 2\s(I)'
_cod_data_source_file c7cc03345a2.cif
_cod_data_source_block cx0377
_cod_original_cell_volume 29848(3)
_cod_database_code 7120271
_shelxl_version_number 2014-3
_shelx_space_group_comment
;
The symmetry employed for this shelxl refinement is uniquely defined
by the following loop, which should always be used as a source of
symmetry information in preference to the above space-group names.
They are only intended as comments.
;
_shelx_estimated_absorpt_t_max 0.817
_shelx_estimated_absorpt_t_min 0.751
_olex2_refinement_description
;
1. Fixed Uiso
 At 1.2 times of:
  All C(H) groups, All C(H,H,H,H,H,H) groups, All N(H,H) groups
 At 1.5 times of:
  All O(H) groups
2. Restrained distances
 O5-C6 \\sim O5A-C6 \\sim O10-C12 \\sim N1-C12 \\sim O10A-C12
 with sigma of 0.02
 O5-C6 \\sim N1A-C6 \\sim O5A-C6 \\sim O10-C12 \\sim N1-C12 \\sim O10A-C12
 with sigma of 0.02
3. Rigid bond restraints
 O5, O5A, O10, O10A, N1
 with sigma for 1-2 distances of 0.01 and sigma for 1-3 distances of 0.01
4. Uiso/Uaniso restraints and constraints
O5 \\sim O5A \\sim O10 \\sim O10A \\sim N1: within 1.7A with sigma of 0.04 and
sigma for terminal atoms of 0.08
Uanis(O5) = Uanis(N1A) = Uanis(O5A) = Uanis(O10) = Uanis(N1) = Uanis(O10A)
5. Rigid body (RIGU) restrains
 All non-hydrogen atoms
 with sigma for 1-2 distances of 0.004 and sigma for 1-3 distances of 0.004
6. Others
 1*[Sof(N1)+Sof(H1A)+Sof(H1B)+Sof(H12F)+Sof(H12E)]+1*[Sof(N1A)+Sof(H1AA)+
 Sof(H1AB)+Sof(H6AA)+Sof(H6AB)]=0.25 with esd of 0.0001
 1*[Sof(N1)+Sof(H1A)+Sof(H1B)+Sof(H12F)+Sof(H12E)]+1*[Sof(O10)+Sof(H10)+
 Sof(H12B)+Sof(H12A)]+1*[Sof(O10A)+Sof(H10A)+Sof(H12D)+Sof(H12C)]=1 with esd of
 0.0001
 1*[Sof(N1A)+Sof(H1AA)+Sof(H1AB)+Sof(H6AA)+Sof(H6AB)]+1*[Sof(O5)+Sof(H5)+
 Sof(H6BC)+Sof(H6BD)]+1*[Sof(O5A)+Sof(H5A)+Sof(H6CE)+Sof(H6CF)]=1 with esd of
 0.0001
 Sof(N1)=Sof(H1A)=Sof(H1B)=Sof(H12F)=Sof(H12E)=FVAR(1)
 Sof(N1A)=Sof(H1AA)=Sof(H1AB)=Sof(H6AA)=Sof(H6AB)=FVAR(2)
 Sof(O10)=Sof(H10)=Sof(H12B)=Sof(H12A)=FVAR(3)
 Sof(O5)=Sof(H5)=Sof(H6BC)=Sof(H6BD)=FVAR(4)
 Sof(O10A)=Sof(H10A)=Sof(H12D)=Sof(H12C)=FVAR(5)
 Sof(O5A)=Sof(H5A)=Sof(H6CE)=Sof(H6CF)=FVAR(6)
 Fixed Sof: Rb1(0.5)
7.a Ternary CH refined with riding coordinates:
 C1(H1), C2(H2), C3(H3A), C4(H4A), C5(H5B), C7(H7), C8(H8A), C9(H9A),
 C10(H10B), C11(H11)
7.b Secondary CH2 refined with riding coordinates:
 C6(H6BC,H6BD), C6(H6CE,H6CF), C6(H6AA,H6AB), C12(H12B,H12A), C12(H12F,H12E),
 C12(H12D,H12C)
7.c Tetrahedral OH refined with riding coordinates:
 O4(H4), O5(H5), O5A(H5A), O8(H8), O10(H10), O10A(H10A)
7.d X=CH2 refined with riding coordinates:
 N1(H1A,H1B), N1A(H1AA,H1AB)
7.e Idealised tetrahedral OH refined as rotating group:
 O3(H3), O9(H9)
;
_smtbx_masks_special_details
;
The solvent masking procedure as implemented in Olex2 was used to remove the
electronic contribution of solvent molecules from the refinement.  As the exact
solvent content is not known, only the atoms used in the refinement model are
reported in the formula here.


Total solvent accessible volume / cell = 12922.3 Ang^3^ [43.3%]
Total electron count / cell = 4098.5
;
_olex2_date_sample_data_collection 2015-04-01
_olex2_date_sample_submission 2015-04-01
_olex2_diffrn_ambient_temperature_device 'Oxford Cryosystems'
_olex2_submission_original_sample_id KJH_4-146-1-MOF
_olex2_submission_special_instructions 'No special instructions were received'

loop_
_space_group_symop_operation_xyz
'x, y, z'
'-y, x, z'
'-x, -y, z'
'y, -x, z'
'x, -z, y'
'x, -y, -z'
'x, z, -y'
'z, y, -x'
'-x, y, -z'
'-z, y, x'
'z, x, y'
'y, z, x'
'-y, -z, x'
'z, -x, -y'
'-y, z, -x'
'-z, -x, y'
'-z, x, -y'
'y, -z, -x'
'y, x, -z'
'-y, -x, -z'
'-x, z, y'
'-x, -z, -y'
'z, -y, x'
'-z, -y, -x'
'x+1/2, y+1/2, z+1/2'
'-y+1/2, x+1/2, z+1/2'
'-x+1/2, -y+1/2, z+1/2'
'y+1/2, -x+1/2, z+1/2'
'x+1/2, -z+1/2, y+1/2'
'x+1/2, -y+1/2, -z+1/2'
'x+1/2, z+1/2, -y+1/2'
'z+1/2, y+1/2, -x+1/2'
'-x+1/2, y+1/2, -z+1/2'
'-z+1/2, y+1/2, x+1/2'
'z+1/2, x+1/2, y+1/2'
'y+1/2, z+1/2, x+1/2'
'-y+1/2, -z+1/2, x+1/2'
'z+1/2, -x+1/2, -y+1/2'
'-y+1/2, z+1/2, -x+1/2'
'-z+1/2, -x+1/2, y+1/2'
'-z+1/2, x+1/2, -y+1/2'
'y+1/2, -z+1/2, -x+1/2'
'y+1/2, x+1/2, -z+1/2'
'-y+1/2, -x+1/2, -z+1/2'
'-x+1/2, z+1/2, y+1/2'
'-x+1/2, -z+1/2, -y+1/2'
'z+1/2, -y+1/2, x+1/2'
'-z+1/2, -y+1/2, -x+1/2'

loop_
_atom_site_label
_atom_site_type_symbol
_atom_site_fract_x
_atom_site_fract_y
_atom_site_fract_z
_atom_site_U_iso_or_equiv
_atom_site_adp_type
_atom_site_occupancy
_atom_site_site_symmetry_order
_atom_site_calc_flag
_atom_site_refinement_flags_posn
_atom_site_refinement_flags_adp
_atom_site_refinement_flags_occupancy
_atom_site_disorder_assembly
_atom_site_disorder_group
Rb1 Rb 0.18590(2) 0.81410(2) 0.5000 0.0913(4) Uani 1 2 d . U P . .
O1 O 0.33130(11) 0.85608(13) 0.58264(12) 0.0671(9) Uani 1 1 d . U . . .
O2 O 0.27836(13) 0.82010(12) 0.48395(11) 0.0664(9) Uani 1 1 d . U . . .
O3 O 0.29555(16) 0.93421(13) 0.55196(14) 0.0811(11) Uani 1 1 d . U . . .
H3 H 0.3015 0.9576 0.5397 0.122 Uiso 1 1 calc GR . . . .
O4 O 0.28442(14) 0.93563(13) 0.45932(14) 0.0753(10) Uani 1 1 d . U . . .
H4 H 0.2878 0.9279 0.4336 0.113 Uiso 1 1 calc R . . . .
O5 O 0.2555(2) 0.7749(2) 0.5579(2) 0.0984(14) Uani 0.779(4) 1 d D U P A 1
H5 H 0.2469 0.7494 0.5613 0.148 Uiso 0.779(4) 1 calc R . P A 1
O5A O 0.3123(8) 0.7422(7) 0.5098(8) 0.0984(14) Uani 0.189(4) 1 d D U P A 2
H5A H 0.3123 0.7176 0.5212 0.148 Uiso 0.189(4) 1 calc R . P A 2
O6 O 0.32524(11) 0.85842(14) 0.43958(13) 0.0722(10) Uani 1 1 d . U . . .
O7 O 0.36001(16) 0.80739(16) 0.33815(16) 0.0907(13) Uani 1 1 d . U . . .
O8 O 0.31193(17) 0.92570(16) 0.37820(14) 0.0944(15) Uani 1 1 d . U . . .
H8 H 0.2915 0.9234 0.3605 0.142 Uiso 1 1 calc R . . . .
O9 O 0.36219(16) 0.9194(2) 0.30189(15) 0.0974(14) Uani 1 1 d . U . . .
H9 H 0.3877 0.9244 0.3094 0.146 Uiso 1 1 calc GR . . . .
O10 O 0.2976(4) 0.7630(4) 0.3885(4) 0.0984(14) Uani 0.470(4) 1 d D U P B 1
H10 H 0.2922 0.7365 0.3901 0.148 Uiso 0.470(4) 1 calc R . P B 1
O10A O 0.3800(5) 0.7400(5) 0.3963(6) 0.0984(14) Uani 0.312(4) 1 d D U P B 2
H10A H 0.3759 0.7173 0.4105 0.148 Uiso 0.312(4) 1 calc R . P B 2
N1 N 0.3091(9) 0.7430(10) 0.3813(10) 0.0984(14) Uani 0.218(2) 1 d D U P B 3
H1A H 0.2980 0.7513 0.3566 0.118 Uiso 0.218(2) 1 calc R . P B 3
H1B H 0.3010 0.7183 0.3929 0.118 Uiso 0.218(2) 1 calc R . P B 3
N1A N 0.288(7) 0.7279(19) 0.548(7) 0.0984(14) Uani 0.032(2) 1 d D U P A -3
H1AA H 0.2812 0.7118 0.5256 0.118 Uiso 0.032(2) 1 calc R . P A -3
H1AB H 0.2881 0.7167 0.5740 0.118 Uiso 0.032(2) 1 calc R . P A -3
C1 C 0.30089(16) 0.85631(17) 0.54855(16) 0.0615(11) Uani 1 1 d . U . . .
H1 H 0.2711 0.8552 0.5609 0.074 Uiso 1 1 calc R . . . .
C2 C 0.30673(18) 0.89890(19) 0.52405(17) 0.0684(12) Uani 1 1 d . U . . .
H2 H 0.3375 0.9018 0.5147 0.082 Uiso 1 1 calc R . . . .
C3 C 0.27774(18) 0.89959(17) 0.48496(16) 0.0649(11) Uani 1 1 d . U . . .
H3A H 0.2472 0.9002 0.4952 0.078 Uiso 1 1 calc R . . . .
C4 C 0.28443(17) 0.85725(18) 0.45878(17) 0.0662(12) Uani 1 1 d . U . . .
H4A H 0.2625 0.8568 0.4352 0.079 Uiso 1 1 calc R . . . .
C5 C 0.30782(18) 0.81772(17) 0.52078(17) 0.0652(11) Uani 1 1 d . U . . .
H5B H 0.3381 0.8181 0.5099 0.078 Uiso 1 1 calc R . . . .
C6 C 0.2991(2) 0.77439(19) 0.5417(2) 0.0771(14) Uani 1 1 d D U . . .
H6BC H 0.3026 0.7510 0.5202 0.093 Uiso 0.779(4) 1 calc R . P A 1
H6BD H 0.3197 0.7694 0.5655 0.093 Uiso 0.779(4) 1 calc R . P A 1
H6CE H 0.3161 0.7712 0.5685 0.093 Uiso 0.189(4) 1 calc R . P A 2
H6CF H 0.2681 0.7713 0.5487 0.093 Uiso 0.189(4) 1 calc R . P A 2
H6AA H 0.3267 0.7731 0.5577 0.093 Uiso 0.032(2) 1 calc R . P A -3
H6AB H 0.2785 0.7855 0.5633 0.093 Uiso 0.032(2) 1 calc R . P A -3
C7 C 0.32631(19) 0.8509(2) 0.39435(19) 0.0736(14) Uani 1 1 d . U . . .
H7 H 0.2967 0.8435 0.3840 0.088 Uiso 1 1 calc R . . . .
C8 C 0.3417(2) 0.8915(2) 0.37163(18) 0.0747(14) Uani 1 1 d . U . . .
H8A H 0.3703 0.9000 0.3838 0.090 Uiso 1 1 calc R . . . .
C9 C 0.3467(2) 0.8826(3) 0.32387(19) 0.0850(16) Uani 1 1 d . U . . .
H9A H 0.3176 0.8755 0.3120 0.102 Uiso 1 1 calc R . . . .
C10 C 0.37529(19) 0.8447(2) 0.31647(18) 0.0789(14) Uani 1 1 d . U . . .
H10B H 0.3766 0.8386 0.2848 0.095 Uiso 1 1 calc R . . . .
C11 C 0.3567(2) 0.8138(2) 0.3844(2) 0.0875(17) Uani 1 1 d . U . . .
H11 H 0.3860 0.8212 0.3959 0.105 Uiso 1 1 calc R . . . .
C12 C 0.3425(2) 0.7712(3) 0.4041(3) 0.105(2) Uani 1 1 d D U . . .
H12B H 0.3620 0.7476 0.3949 0.126 Uiso 0.470(4) 1 calc R . P B 1
H12A H 0.3431 0.7730 0.4360 0.126 Uiso 0.470(4) 1 calc R . P B 1
H12F H 0.3312 0.7776 0.4333 0.126 Uiso 0.218(2) 1 calc R . P B 3
H12E H 0.3688 0.7534 0.4081 0.126 Uiso 0.218(2) 1 calc R . P B 3
H12D H 0.3159 0.7606 0.3901 0.126 Uiso 0.312(4) 1 calc R . P B 2
H12C H 0.3370 0.7745 0.4354 0.126 Uiso 0.312(4) 1 calc R . P B 2

loop_
_atom_site_aniso_label
_atom_site_aniso_U_11
_atom_site_aniso_U_22
_atom_site_aniso_U_33
_atom_site_aniso_U_23
_atom_site_aniso_U_13
_atom_site_aniso_U_12
Rb1 0.0864(4) 0.0864(4) 0.1009(6) 0.0081(3) 0.0081(3) -0.0358(4)
O1 0.0586(18) 0.083(2) 0.0600(19) 0.0038(17) -0.0040(15) -0.0053(16)
O2 0.078(2) 0.069(2) 0.0528(16) 0.0073(14) -0.0005(15) -0.0048(16)
O3 0.104(3) 0.064(2) 0.075(2) -0.0086(18) 0.001(2) -0.008(2)
O4 0.079(2) 0.070(2) 0.077(2) 0.0180(18) 0.0030(19) -0.0050(18)
O5 0.106(3) 0.082(3) 0.108(3) 0.014(2) 0.016(3) -0.013(2)
O5A 0.106(3) 0.082(3) 0.108(3) 0.014(2) 0.016(3) -0.013(2)
O6 0.0536(17) 0.093(2) 0.070(2) 0.0086(19) 0.0063(15) -0.0056(17)
O7 0.082(3) 0.098(3) 0.092(3) -0.024(2) 0.025(2) -0.028(2)
O8 0.094(3) 0.113(3) 0.077(2) 0.030(2) 0.023(2) 0.038(3)
O9 0.078(3) 0.143(4) 0.071(2) 0.020(3) 0.013(2) 0.014(3)
O10 0.106(3) 0.082(3) 0.108(3) 0.014(2) 0.016(3) -0.013(2)
O10A 0.106(3) 0.082(3) 0.108(3) 0.014(2) 0.016(3) -0.013(2)
N1 0.106(3) 0.082(3) 0.108(3) 0.014(2) 0.016(3) -0.013(2)
N1A 0.106(3) 0.082(3) 0.108(3) 0.014(2) 0.016(3) -0.013(2)
C1 0.059(2) 0.066(3) 0.060(2) 0.005(2) 0.000(2) -0.014(2)
C2 0.067(3) 0.077(3) 0.062(3) 0.002(2) 0.008(2) 0.002(2)
C3 0.071(3) 0.065(2) 0.059(2) 0.0082(19) 0.008(2) -0.011(2)
C4 0.062(3) 0.075(3) 0.062(3) 0.008(2) 0.005(2) -0.001(2)
C5 0.070(3) 0.067(3) 0.058(2) 0.010(2) -0.007(2) -0.004(2)
C6 0.097(4) 0.063(3) 0.072(3) 0.013(2) -0.011(3) -0.011(3)
C7 0.068(3) 0.085(3) 0.068(3) 0.002(2) 0.012(2) -0.004(2)
C8 0.071(3) 0.096(4) 0.057(3) 0.004(2) 0.009(2) 0.006(3)
C9 0.066(3) 0.130(5) 0.060(3) 0.007(3) 0.011(2) -0.007(3)
C10 0.065(3) 0.115(4) 0.056(3) -0.011(3) 0.003(2) -0.012(3)
C11 0.085(4) 0.081(3) 0.097(4) -0.001(3) 0.019(3) 0.002(3)
C12 0.097(4) 0.091(4) 0.126(6) -0.007(4) 0.036(4) -0.013(3)

loop_
_atom_type_symbol
_atom_type_description
_atom_type_scat_dispersion_real
_atom_type_scat_dispersion_imag
_atom_type_scat_source
C C 0.0181 0.0091 'International Tables Vol C Tables 4.2.6.8 and 6.1.1.4'
H H 0.0000 0.0000 'International Tables Vol C Tables 4.2.6.8 and 6.1.1.4'
N N 0.0311 0.0180 'International Tables Vol C Tables 4.2.6.8 and 6.1.1.4'
O O 0.0492 0.0322 'International Tables Vol C Tables 4.2.6.8 and 6.1.1.4'
Rb Rb -0.4688 1.6079 'International Tables Vol C Tables 4.2.6.8 and 6.1.1.4'

loop_
_geom_angle_atom_site_label_1
_geom_angle_atom_site_label_2
_geom_angle_atom_site_label_3
_geom_angle
_geom_angle_site_symmetry_1
_geom_angle_site_symmetry_3
C1 O1 C10 117.9(4) . 8_556
C4 O2 C5 113.0(4) . .
C2 O3 H3 109.5 . .
C3 O4 H4 109.5 . .
C6 O5 H5 109.5 . .
C6 O5A H5A 109.5 . .
C4 O6 C7 115.9(4) . .
C10 O7 C11 112.3(5) . .
C8 O8 H8 109.5 . .
C9 O9 H9 109.5 . .
C12 O10 H10 109.5 . .
C12 O10A H10A 109.5 . .
H1A N1 H1B 120.0 . .
C12 N1 H1A 120.0 . .
C12 N1 H1B 120.0 . .
H1AA N1A H1AB 120.0 . .
C6 N1A H1AA 120.0 . .
C6 N1A H1AB 120.0 . .
O1 C1 H1 109.1 . .
O1 C1 C2 107.2(4) . .
O1 C1 C5 109.3(4) . .
C2 C1 H1 109.1 . .
C5 C1 H1 109.1 . .
C5 C1 C2 112.8(4) . .
O3 C2 C1 109.2(4) . .
O3 C2 H2 109.5 . .
O3 C2 C3 109.2(5) . .
C1 C2 H2 109.5 . .
C3 C2 C1 109.9(5) . .
C3 C2 H2 109.5 . .
O4 C3 C2 112.5(4) . .
O4 C3 H3A 108.0 . .
O4 C3 C4 111.1(4) . .
C2 C3 H3A 108.0 . .
C2 C3 C4 109.1(5) . .
C4 C3 H3A 108.0 . .
O2 C4 C3 112.6(4) . .
O2 C4 H4A 107.7 . .
O6 C4 O2 112.3(5) . .
O6 C4 C3 108.7(4) . .
O6 C4 H4A 107.7 . .
C3 C4 H4A 107.7 . .
O2 C5 C1 108.7(4) . .
O2 C5 H5B 108.8 . .
O2 C5 C6 105.5(4) . .
C1 C5 H5B 108.8 . .
C1 C5 C6 116.1(5) . .
C6 C5 H5B 108.8 . .
O5 C6 C5 107.9(5) . .
O5 C6 H6BC 110.1 . .
O5 C6 H6BD 110.1 . .
O5A C6 C5 105.5(11) . .
O5A C6 H6CE 110.6 . .
O5A C6 H6CF 110.6 . .
N1A C6 C5 162(9) . .
N1A C6 H6AA 95.6 . .
N1A C6 H6AB 95.6 . .
C5 C6 H6BC 110.1 . .
C5 C6 H6BD 110.1 . .
C5 C6 H6CE 110.6 . .
C5 C6 H6CF 110.6 . .
C5 C6 H6AA 95.6 . .
C5 C6 H6AB 95.6 . .
H6BC C6 H6BD 108.4 . .
H6CE C6 H6CF 108.8 . .
H6AA C6 H6AB 103.3 . .
O6 C7 H7 109.4 . .
O6 C7 C8 109.3(5) . .
O6 C7 C11 109.7(5) . .
C8 C7 H7 109.4 . .
C8 C7 C11 109.8(5) . .
C11 C7 H7 109.4 . .
O8 C8 C7 110.3(5) . .
O8 C8 H8A 108.9 . .
O8 C8 C9 110.0(5) . .
C7 C8 H8A 108.9 . .
C9 C8 C7 109.6(6) . .
C9 C8 H8A 108.9 . .
O9 C9 C8 111.1(6) . .
O9 C9 H9A 107.8 . .
O9 C9 C10 111.3(5) . .
C8 C9 H9A 107.8 . .
C10 C9 C8 110.8(5) . .
C10 C9 H9A 107.8 . .
O1 C10 C9 107.3(5) 10_655 .
O1 C10 H10B 109.0 10_655 .
O7 C10 O1 110.8(5) . 10_655
O7 C10 C9 111.8(5) . .
O7 C10 H10B 109.0 . .
C9 C10 H10B 109.0 . .
O7 C11 C7 110.3(6) . .
O7 C11 H11 108.6 . .
O7 C11 C12 107.4(6) . .
C7 C11 H11 108.6 . .
C7 C11 C12 113.4(6) . .
C12 C11 H11 108.6 . .
O10 C12 C11 106.7(8) . .
O10 C12 H12B 110.4 . .
O10 C12 H12A 110.4 . .
O10A C12 H12D 110.7 . .
O10A C12 H12C 110.7 . .
N1 C12 H12F 107.2 . .
N1 C12 H12E 107.2 . .
C11 C12 O10A 105.4(8) . .
C11 C12 N1 120.5(14) . .
C11 C12 H12B 110.4 . .
C11 C12 H12A 110.4 . .
C11 C12 H12F 107.2 . .
C11 C12 H12E 107.2 . .
C11 C12 H12D 110.7 . .
C11 C12 H12C 110.7 . .
H12B C12 H12A 108.6 . .
H12F C12 H12E 106.8 . .
H12D C12 H12C 108.8 . .

loop_
_geom_bond_atom_site_label_1
_geom_bond_atom_site_label_2
_geom_bond_distance
_geom_bond_site_symmetry_2
O1 C1 1.417(6) .
O1 C10 1.428(7) 8_556
O2 C4 1.405(6) .
O2 C5 1.465(6) .
O3 H3 0.8400 .
O3 C2 1.439(7) .
O4 H4 0.8400 .
O4 C3 1.388(6) .
O5 H5 0.8400 .
O5 C6 1.445(9) .
O5A H5A 0.8400 .
O5A C6 1.464(18) .
O6 C4 1.400(6) .
O6 C7 1.423(7) .
O7 C10 1.419(8) .
O7 C11 1.453(8) .
O8 H8 0.8400 .
O8 C8 1.422(8) .
O9 H9 0.8400 .
O9 C9 1.414(9) .
O10 H10 0.8400 .
O10 C12 1.498(13) .
O10A H10A 0.8400 .
O10A C12 1.531(15) .
N1 H1A 0.8800 .
N1 H1B 0.8800 .
N1 C12 1.531(19) .
N1A H1AA 0.8800 .
N1A H1AB 0.8800 .
N1A C6 1.50(2) .
C1 H1 1.0000 .
C1 C2 1.535(8) .
C1 C5 1.491(8) .
C2 H2 1.0000 .
C2 C3 1.510(7) .
C3 H3A 1.0000 .
C3 C4 1.558(8) .
C4 H4A 1.0000 .
C5 H5B 1.0000 .
C5 C6 1.516(7) .
C6 H6BC 0.9900 .
C6 H6BD 0.9900 .
C6 H6CE 0.9900 .
C6 H6CF 0.9900 .
C6 H6AA 0.9900 .
C6 H6AB 0.9900 .
C7 H7 1.0000 .
C7 C8 1.519(9) .
C7 C11 1.520(9) .
C8 H8A 1.0000 .
C8 C9 1.515(8) .
C9 H9A 1.0000 .
C9 C10 1.491(10) .
C10 O1 1.428(7) 10_655
C10 H10B 1.0000 .
C11 H11 1.0000 .
C11 C12 1.521(11) .
C12 H12B 0.9900 .
C12 H12A 0.9900 .
C12 H12F 0.9900 .
C12 H12E 0.9900 .
C12 H12D 0.9900 .
C12 H12C 0.9900 .

loop_
_geom_torsion_atom_site_label_1
_geom_torsion_atom_site_label_2
_geom_torsion_atom_site_label_3
_geom_torsion_atom_site_label_4
_geom_torsion
_geom_torsion_site_symmetry_1
_geom_torsion_site_symmetry_4
O1 C1 C2 O3 -65.0(6) . .
O1 C1 C2 C3 175.3(4) . .
O1 C1 C5 O2 -175.8(4) . .
O1 C1 C5 C6 65.6(6) . .
O2 C5 C6 O5 -64.5(6) . .
O2 C5 C6 O5A 65.2(12) . .
O2 C5 C6 N1A 33(26) . .
O3 C2 C3 O4 65.7(6) . .
O3 C2 C3 C4 -170.4(4) . .
O4 C3 C4 O2 179.4(4) . .
O4 C3 C4 O6 54.3(6) . .
O6 C7 C8 O8 -63.6(6) . .
O6 C7 C8 C9 175.0(5) . .
O6 C7 C11 O7 -176.8(5) . .
O6 C7 C11 C12 62.8(8) . .
O7 C11 C12 O10 -66.5(9) . .
O7 C11 C12 O10A 65.9(10) . .
O7 C11 C12 N1 -39.0(17) . .
O8 C8 C9 O9 60.1(7) . .
O8 C8 C9 C10 -175.7(5) . .
O9 C9 C10 O1 58.7(6) . 10_655
O9 C9 C10 O7 -179.6(5) . .
C1 C2 C3 O4 -174.5(4) . .
C1 C2 C3 C4 -50.7(5) . .
C1 C5 C6 O5 55.8(7) . .
C1 C5 C6 O5A -174.4(12) . .
C1 C5 C6 N1A 153(26) . .
C2 C1 C5 O2 -56.6(6) . .
C2 C1 C5 C6 -175.3(5) . .
C2 C3 C4 O2 54.7(6) . .
C2 C3 C4 O6 -70.3(5) . .
C4 O2 C5 C1 59.4(5) . .
C4 O2 C5 C6 -175.5(5) . .
C4 O6 C7 C8 115.0(5) . .
C4 O6 C7 C11 -124.6(5) . .
C5 O2 C4 O6 63.5(6) . .
C5 O2 C4 C3 -59.5(6) . .
C5 C1 C2 O3 174.6(5) . .
C5 C1 C2 C3 54.9(6) . .
C7 O6 C4 O2 107.6(5) . .
C7 O6 C4 C3 -127.2(5) . .
C7 C8 C9 O9 -178.4(5) . .
C7 C8 C9 C10 -54.2(7) . .
C7 C11 C12 O10 55.6(10) . .
C7 C11 C12 O10A -172.0(9) . .
C7 C11 C12 N1 83.1(17) . .
C8 C7 C11 O7 -56.7(7) . .
C8 C7 C11 C12 -177.1(6) . .
C8 C9 C10 O1 -65.4(6) . 10_655
C8 C9 C10 O7 56.2(7) . .
C10 O1 C1 C2 132.1(5) 8_556 .
C10 O1 C1 C5 -105.3(6) 8_556 .
C10 O7 C11 C7 59.1(7) . .
C10 O7 C11 C12 -176.9(6) . .
C11 O7 C10 O1 60.7(7) . 10_655
C11 O7 C10 C9 -58.9(7) . .
C11 C7 C8 O8 176.0(6) . .
C11 C7 C8 C9 54.7(7) . .

loop_
_smtbx_masks_void_nr
_smtbx_masks_void_average_x
_smtbx_masks_void_average_y
_smtbx_masks_void_average_z
_smtbx_masks_void_volume
_smtbx_masks_void_count_electrons
1 -0.342 -0.966 -0.206 13005.3 7315.8
